data_4021634
loop_
_publ_author_name
'Hechun Lin'
'Qian Chen'
'Lidong Cao'
'Li Yang'
'Yun-Dong Wu'
'Chaozhong Li'

_publ_section_title
;
 Effect of M(CO)~3~ (M = Cr, Mn^+^) on Aromatic C-Cl BDE in
 (\h-ArCl)M(CO)~3~ Complexes
;
_journal_name_full 'Journal of Organic Chemistry'
_journal_page_first 3328
_journal_page_last 3331
_journal_paper_doi 10.1021/jo060154i
_journal_volume 71
_journal_year 2006
_chemical_formula_sum 'C12 H10 Cr O4'
_chemical_formula_weight 270.20
_chemical_name_systematic
; 
 ? 
;
_space_group_IT_number 15
_symmetry_cell_setting monoclinic
_symmetry_space_group_name_Hall '-C 2yc'
_symmetry_space_group_name_H-M 'C 1 2/c 1'
_atom_sites_solution_hydrogens geom
_atom_sites_solution_primary direct
_atom_sites_solution_secondary difmap
_audit_creation_method SHELXL-97
_cell_angle_alpha 90.00
_cell_angle_beta 101.375(3)
_cell_angle_gamma 90.00
_cell_formula_units_Z 16
_cell_length_a 28.769(5)
_cell_length_b 7.5895(13)
_cell_length_c 21.580(4)
_cell_measurement_reflns_used 1993
_cell_measurement_temperature 293(2)
_cell_measurement_theta_max 45.572
_cell_measurement_theta_min 5.250
_cell_volume 4619.4(14)
_computing_cell_refinement 'Bruker SMART'
_computing_data_collection 'Bruker SMART'
_computing_data_reduction 'Bruker SHELXTL'
_computing_molecular_graphics 'Bruker SHELXTL'
_computing_publication_material 'Bruker SHELXTL'
_computing_structure_refinement 'SHELXL-97 (Sheldrick, 1997)'
_computing_structure_solution 'SHELXS-97 (Sheldrick, 1990)'
_diffrn_ambient_temperature 293(2)
_diffrn_measured_fraction_theta_full 0.939
_diffrn_measured_fraction_theta_max 0.939
_diffrn_measurement_device_type 'CCD area detector'
_diffrn_measurement_method 'phi and omega scans'
_diffrn_radiation_monochromator graphite
_diffrn_radiation_source 'fine-focus sealed tube'
_diffrn_radiation_type MoK\a
_diffrn_radiation_wavelength 0.71073
_diffrn_reflns_av_R_equivalents 0.1345
_diffrn_reflns_av_sigmaI/netI 0.1350
_diffrn_reflns_limit_h_max 38
_diffrn_reflns_limit_h_min -31
_diffrn_reflns_limit_k_max 9
_diffrn_reflns_limit_k_min -10
_diffrn_reflns_limit_l_max 28
_diffrn_reflns_limit_l_min -28
_diffrn_reflns_number 13505
_diffrn_reflns_theta_full 28.27
_diffrn_reflns_theta_max 28.27
_diffrn_reflns_theta_min 1.93
_exptl_absorpt_coefficient_mu 0.989
_exptl_absorpt_correction_T_max 1.00000
_exptl_absorpt_correction_T_min 0.68897
_exptl_absorpt_correction_type sadabs
_exptl_crystal_colour yellow
_exptl_crystal_density_diffrn 1.554
_exptl_crystal_density_method 'not measured'
_exptl_crystal_F_000 2208
_exptl_crystal_size_max 0.675
_exptl_crystal_size_mid 0.243
_exptl_crystal_size_min 0.052
_refine_diff_density_max 0.507
_refine_diff_density_min -0.381
_refine_diff_density_rms 0.080
_refine_ls_extinction_method none
_refine_ls_goodness_of_fit_ref 0.818
_refine_ls_hydrogen_treatment mixed
_refine_ls_matrix_type full
_refine_ls_number_parameters 355
_refine_ls_number_reflns 5377
_refine_ls_number_restraints 8
_refine_ls_restrained_S_all 0.818
_refine_ls_R_factor_all 0.1080
_refine_ls_R_factor_gt 0.0532
_refine_ls_shift/su_max 0.025
_refine_ls_shift/su_mean 0.001
_refine_ls_structure_factor_coef Fsqd
_refine_ls_weighting_details 'calc w=1/[\s^2^(Fo^2^)+(0.0143P)^2^+0.0000P] where P=(Fo^2^+2Fc^2^)/3'
_refine_ls_weighting_scheme calc
_refine_ls_wR_factor_gt 0.0971
_refine_ls_wR_factor_ref 0.1116
_reflns_number_gt 2736
_reflns_number_total 5377
_reflns_threshold_expression >2sigma(I)
_cod_data_source_file jo060154isi20060123_115837.cif
_cod_depositor_comments
;
The following automatic conversions were performed:
'_symmetry_cell_setting' value 'Monoclinic' changed to 'monoclinic'
according to '/home/saulius/struct/CIF-dictionaries/cif_core.dic'
dictionary named 'cif_core.dic' version 2.4.1 from 2010-06-29.

Automatic conversion script
Id: cif_fix_enum 1527 2010-12-29 10:47:43Z saulius 
;
_cod_original_sg_symbol_H-M 'C 2/c'
_cod_database_code 4021634

loop_
_symmetry_equiv_pos_as_xyz
'x, y, z'
'-x, y, -z+1/2'
'x+1/2, y+1/2, z'
'-x+1/2, y+1/2, -z+1/2'
'-x, -y, -z'
'x, -y, z-1/2'
'-x+1/2, -y+1/2, -z'
'x+1/2, -y+1/2, z-1/2'

loop_
_atom_site_label
_atom_site_type_symbol
_atom_site_fract_x
_atom_site_fract_y
_atom_site_fract_z
_atom_site_U_iso_or_equiv
_atom_site_adp_type
_atom_site_occupancy
_atom_site_symmetry_multiplicity
_atom_site_calc_flag
_atom_site_refinement_flags
Cr1 Cr 0.146241(19) 1.05679(7) 0.42539(2) 0.03736(17) Uani 1 1 d .
Cr2 Cr 0.16027(2) 0.56460(7) 0.16724(2) 0.04074(18) Uani 1 1 d .
O1 O 0.21285(11) 1.3617(4) 0.44432(13) 0.0695(8) Uani 1 1 d .
O2 O 0.06905(11) 1.3092(4) 0.37428(16) 0.0866(10) Uani 1 1 d .
O3 O 0.16799(14) 1.0157(4) 0.29694(14) 0.0902(11) Uani 1 1 d .
O4 O 0.05095(10) 0.9663(3) 0.48346(13) 0.0583(7) Uani 1 1 d .
O5 O 0.17222(14) 0.5437(4) 0.30726(14) 0.1082(14) Uani 1 1 d .
O6 O 0.22476(13) 0.8746(4) 0.18419(17) 0.1033(13) Uani 1 1 d .
O7 O 0.07979(11) 0.8099(4) 0.16853(14) 0.0811(9) Uani 1 1 d .
O8 O 0.07100(10) 0.4601(3) 0.05193(12) 0.0580(7) Uani 1 1 d .
C1 C 0.18737(13) 1.2431(5) 0.43710(15) 0.0442(9) Uani 1 1 d .
C2 C 0.09922(14) 1.2114(5) 0.39425(18) 0.0509(10) Uani 1 1 d .
C3 C 0.15908(14) 1.0328(5) 0.34670(18) 0.0491(10) Uani 1 1 d .
C4 C 0.10321(12) 0.8151(4) 0.43608(14) 0.0343(8) Uani 1 1 d .
C5 C 0.14857(14) 0.7636(5) 0.43132(18) 0.0527(10) Uani 1 1 d .
H1 H 0.1533 0.6819 0.4011 0.063 Uiso 1 1 calc R
C6 C 0.18743(14) 0.8381(6) 0.4736(2) 0.0680(13) Uani 1 1 d .
H2 H 0.2182 0.8060 0.4712 0.082 Uiso 1 1 calc R
C7 C 0.17961(17) 0.9580(6) 0.5180(2) 0.0719(14) Uani 1 1 d .
H3 H 0.2056 1.0057 0.5455 0.086 Uiso 1 1 calc R
C8 C 0.13445(16) 1.0106(5) 0.52359(17) 0.0573(11) Uani 1 1 d .
H4 H 0.1297 1.0946 0.5531 0.069 Uiso 1 1 calc R
C9 C 0.09656(13) 0.9321(4) 0.48293(15) 0.0403(8) Uani 1 1 d .
C10 C 0.02280(16) 0.8843(6) 0.4272(2) 0.0605(12) Uani 1 1 d D
C11 C 0.05514(14) 0.7556(5) 0.40202(17) 0.0457(9) Uani 1 1 d D
C12 C 0.0474(2) 0.7524(9) 0.3297(2) 0.0749(14) Uani 1 1 d D
C13 C 0.16805(16) 0.5524(5) 0.2534(2) 0.0640(12) Uani 1 1 d .
C14 C 0.20009(16) 0.7543(6) 0.17748(19) 0.0617(11) Uani 1 1 d .
C15 C 0.11116(15) 0.7134(5) 0.16816(16) 0.0500(10) Uani 1 1 d .
C16 C 0.12007(13) 0.3205(4) 0.13306(15) 0.0388(8) Uani 1 1 d .
C17 C 0.16521(15) 0.2732(5) 0.16669(18) 0.0535(11) Uani 1 1 d .
H11 H 0.1684 0.1958 0.2007 0.064 Uiso 1 1 calc R
C18 C 0.20567(15) 0.3447(5) 0.14832(19) 0.0566(11) Uani 1 1 d .
H12 H 0.2358 0.3126 0.1695 0.068 Uiso 1 1 calc R
C19 C 0.20014(16) 0.4637(5) 0.0983(2) 0.0582(11) Uani 1 1 d .
H13 H 0.2269 0.5131 0.0871 0.070 Uiso 1 1 calc R
C20 C 0.15516(17) 0.5104(5) 0.06453(17) 0.0512(11) Uani 1 1 d .
H14 H 0.1514 0.5917 0.0317 0.061 Uiso 1 1 calc R
C21 C 0.11688(14) 0.4309(4) 0.08204(15) 0.0411(8) Uani 1 1 d .
C22 C 0.04062(17) 0.3829(7) 0.0914(2) 0.0657(13) Uani 1 1 d .
C23 C 0.07140(16) 0.2580(5) 0.13678(19) 0.0536(10) Uani 1 1 d .
C24 C 0.0595(2) 0.2578(8) 0.2032(2) 0.0749(14) Uani 1 1 d D
H7 H 0.0510(12) 0.640(3) 0.4194(14) 0.046(10) Uiso 1 1 d D
H8 H 0.0495(16) 0.873(5) 0.316(2) 0.088(17) Uiso 1 1 d .
H9 H 0.0160(8) 0.715(5) 0.3133(18) 0.091(16) Uiso 1 1 d D
H10 H 0.0729(11) 0.684(4) 0.321(2) 0.080(16) Uiso 1 1 d D
H15 H 0.0280(15) 0.472(5) 0.1125(19) 0.073(14) Uiso 1 1 d .
H16 H 0.0170(16) 0.323(5) 0.061(2) 0.088(15) Uiso 1 1 d .
H17 H 0.0666(12) 0.137(4) 0.1199(15) 0.049(10) Uiso 1 1 d .
H18 H 0.0598(15) 0.380(3) 0.2136(18) 0.069(14) Uiso 1 1 d D
H19 H 0.0805(13) 0.175(5) 0.2290(18) 0.092(17) Uiso 1 1 d D
H20 H 0.0270(8) 0.224(4) 0.2041(17) 0.065(12) Uiso 1 1 d D
H5 H -0.0001(12) 0.819(4) 0.4418(19) 0.091(15) Uiso 1 1 d D
H6 H 0.0139(13) 0.984(3) 0.3983(14) 0.057(12) Uiso 1 1 d D

loop_
_atom_site_aniso_label
_atom_site_aniso_U_11
_atom_site_aniso_U_22
_atom_site_aniso_U_33
_atom_site_aniso_U_23
_atom_site_aniso_U_13
_atom_site_aniso_U_12
Cr1 0.0323(3) 0.0482(4) 0.0320(3) 0.0084(3) 0.0075(2) 0.0003(3)
Cr2 0.0438(4) 0.0474(4) 0.0327(3) -0.0055(3) 0.0118(2) 0.0036(3)
O1 0.063(2) 0.075(2) 0.070(2) 0.0031(16) 0.0124(15) -0.0255(17)
O2 0.068(2) 0.079(2) 0.113(3) 0.0230(19) 0.0177(19) 0.0324(19)
O3 0.140(3) 0.091(2) 0.050(2) 0.0146(17) 0.045(2) 0.018(2)
O4 0.0486(18) 0.0690(18) 0.0654(19) -0.0206(14) 0.0307(14) -0.0096(14)
O5 0.154(4) 0.139(3) 0.0335(18) 0.0007(19) 0.025(2) 0.064(3)
O6 0.091(3) 0.109(3) 0.117(3) -0.047(2) 0.038(2) -0.048(2)
O7 0.071(2) 0.077(2) 0.093(2) -0.0085(17) 0.0106(18) 0.0299(19)
O8 0.063(2) 0.0657(17) 0.0407(15) 0.0040(13) -0.0008(13) 0.0019(15)
C1 0.038(2) 0.061(2) 0.033(2) 0.0079(18) 0.0059(16) 0.0061(19)
C2 0.046(3) 0.054(2) 0.054(3) 0.003(2) 0.0132(19) 0.002(2)
C3 0.052(3) 0.052(2) 0.044(2) 0.0096(19) 0.0102(18) 0.0070(19)
C4 0.039(2) 0.0371(19) 0.0281(18) 0.0022(14) 0.0108(15) 0.0016(16)
C5 0.054(3) 0.046(2) 0.064(3) 0.024(2) 0.025(2) 0.018(2)
C6 0.029(2) 0.092(3) 0.082(3) 0.056(3) 0.009(2) 0.009(2)
C7 0.058(3) 0.107(4) 0.043(3) 0.036(3) -0.009(2) -0.034(3)
C8 0.069(3) 0.074(3) 0.030(2) -0.0003(19) 0.0120(19) -0.032(2)
C9 0.042(2) 0.047(2) 0.0336(19) -0.0008(17) 0.0129(16) -0.0099(18)
C10 0.039(3) 0.079(3) 0.065(3) -0.006(3) 0.014(2) -0.003(2)
C11 0.050(3) 0.049(2) 0.038(2) -0.0070(18) 0.0076(17) -0.0098(19)
C12 0.078(4) 0.099(4) 0.043(3) -0.008(3) 0.001(3) -0.017(4)
C13 0.075(3) 0.070(3) 0.050(3) -0.003(2) 0.019(2) 0.033(2)
C14 0.052(3) 0.076(3) 0.062(3) -0.021(2) 0.023(2) -0.007(2)
C15 0.058(3) 0.044(2) 0.045(2) -0.0067(18) 0.0040(19) 0.002(2)
C16 0.046(2) 0.036(2) 0.037(2) 0.0006(16) 0.0142(16) 0.0066(17)
C17 0.063(3) 0.043(2) 0.058(3) 0.0044(19) 0.020(2) 0.021(2)
C18 0.049(3) 0.064(3) 0.058(3) -0.008(2) 0.012(2) 0.016(2)
C19 0.065(3) 0.062(3) 0.057(3) -0.017(2) 0.034(2) -0.005(2)
C20 0.081(3) 0.043(2) 0.033(2) -0.0064(17) 0.022(2) -0.005(2)
C21 0.053(3) 0.040(2) 0.0298(18) -0.0041(16) 0.0085(16) 0.0005(19)
C22 0.050(3) 0.083(4) 0.062(3) -0.016(3) 0.007(2) -0.004(3)
C23 0.057(3) 0.046(2) 0.059(3) -0.005(2) 0.016(2) -0.007(2)
C24 0.072(4) 0.090(4) 0.073(4) 0.011(3) 0.040(3) -0.004(3)

loop_
_atom_type_symbol
_atom_type_description
_atom_type_scat_dispersion_real
_atom_type_scat_dispersion_imag
_atom_type_scat_source
C C 0.0033 0.0016 'International Tables Vol C Tables 4.2.6.8 and 6.1.1.4'
H H 0.0000 0.0000 'International Tables Vol C Tables 4.2.6.8 and 6.1.1.4'
O O 0.0106 0.0060 'International Tables Vol C Tables 4.2.6.8 and 6.1.1.4'
Cr Cr 0.3209 0.6236 'International Tables Vol C Tables 4.2.6.8 and 6.1.1.4'

loop_
_geom_angle_atom_site_label_1
_geom_angle_atom_site_label_2
_geom_angle_atom_site_label_3
_geom_angle
C3 Cr1 C2 89.59(16)
C3 Cr1 C1 87.79(16)
C2 Cr1 C1 88.05(16)
C3 Cr1 C7 133.7(2)
C2 Cr1 C7 136.44(19)
C1 Cr1 C7 89.04(15)
C3 Cr1 C6 100.24(18)
C2 Cr1 C6 164.40(16)
C1 Cr1 C6 104.28(17)
C7 Cr1 C6 36.76(16)
C3 Cr1 C5 86.80(15)
C2 Cr1 C5 132.68(16)
C1 Cr1 C5 138.81(15)
C7 Cr1 C5 66.42(17)
C6 Cr1 C5 37.38(15)
C3 Cr1 C8 164.96(16)
C2 Cr1 C8 102.15(17)
C1 Cr1 C8 101.82(14)
C7 Cr1 C8 36.60(16)
C6 Cr1 C8 66.37(17)
C5 Cr1 C8 78.34(14)
C3 Cr1 C4 103.38(14)
C2 Cr1 C4 100.37(15)
C1 Cr1 C4 165.95(13)
C7 Cr1 C4 77.09(14)
C6 Cr1 C4 65.72(14)
C5 Cr1 C4 36.02(12)
C8 Cr1 C4 65.56(12)
C3 Cr1 C9 137.18(15)
C2 Cr1 C9 88.20(15)
C1 Cr1 C9 134.82(13)
C7 Cr1 C9 64.25(15)
C6 Cr1 C9 76.35(14)
C5 Cr1 C9 64.43(13)
C8 Cr1 C9 35.89(13)
C4 Cr1 C9 35.68(11)
C15 Cr2 C14 88.82(17)
C15 Cr2 C13 87.70(16)
C14 Cr2 C13 88.21(19)
C15 Cr2 C19 137.73(17)
C14 Cr2 C19 87.57(16)
C13 Cr2 C19 134.21(18)
C15 Cr2 C18 164.75(16)
C14 Cr2 C18 103.79(17)
C13 Cr2 C18 101.03(16)
C19 Cr2 C18 36.93(14)
C15 Cr2 C17 132.30(16)
C14 Cr2 C17 138.41(17)
C13 Cr2 C17 87.70(16)
C19 Cr2 C17 66.70(14)
C18 Cr2 C17 37.19(13)
C15 Cr2 C20 103.13(16)
C14 Cr2 C20 100.51(16)
C13 Cr2 C20 166.12(15)
C19 Cr2 C20 36.92(15)
C18 Cr2 C20 66.55(15)
C17 Cr2 C20 78.60(14)
C15 Cr2 C16 99.60(15)
C14 Cr2 C16 165.17(14)
C13 Cr2 C16 104.21(16)
C19 Cr2 C16 77.97(14)
C18 Cr2 C16 66.29(14)
C17 Cr2 C16 36.80(13)
C20 Cr2 C16 65.80(13)
C15 Cr2 C21 88.97(15)
C14 Cr2 C21 133.49(16)
C13 Cr2 C21 138.08(17)
C19 Cr2 C21 64.36(15)
C18 Cr2 C21 76.17(14)
C17 Cr2 C21 64.62(14)
C20 Cr2 C21 35.67(13)
C16 Cr2 C21 35.65(11)
C9 O4 C10 107.1(3)
C21 O8 C22 106.9(3)
O1 C1 Cr1 179.2(4)
O2 C2 Cr1 179.6(4)
O3 C3 Cr1 178.8(4)
C5 C4 C9 120.1(3)
C5 C4 C11 132.0(3)
C9 C4 C11 107.7(3)
C5 C4 Cr1 71.2(2)
C9 C4 Cr1 73.18(19)
C11 C4 Cr1 131.8(2)
C4 C5 C6 118.4(4)
C4 C5 Cr1 72.8(2)
C6 C5 Cr1 69.4(2)
C4 C5 H1 120.8
C6 C5 H1 120.8
Cr1 C5 H1 129.2
C7 C6 C5 119.9(4)
C7 C6 Cr1 71.4(2)
C5 C6 Cr1 73.2(2)
C7 C6 H2 120.1
C5 C6 H2 120.1
Cr1 C6 H2 127.4
C6 C7 C8 122.5(4)
C6 C7 Cr1 71.9(2)
C8 C7 Cr1 74.3(2)
C6 C7 H3 118.8
C8 C7 H3 118.8
Cr1 C7 H3 127.2
C7 C8 C9 116.9(4)
C7 C8 Cr1 69.1(2)
C9 C8 Cr1 73.5(2)
C7 C8 H4 121.5
C9 C8 H4 121.5
Cr1 C8 H4 127.7
O4 C9 C4 114.0(3)
O4 C9 C8 123.9(3)
C4 C9 C8 122.0(4)
O4 C9 Cr1 130.2(2)
C4 C9 Cr1 71.14(18)
C8 C9 Cr1 70.6(2)
O4 C10 C11 107.0(3)
O4 C10 H5 105(3)
C11 C10 H5 108(3)
O4 C10 H6 104(2)
C11 C10 H6 112(2)
H5 C10 H6 121(4)
C4 C11 C10 101.6(3)
C4 C11 C12 116.0(3)
C10 C11 C12 113.5(4)
C4 C11 H7 105(2)
C10 C11 H7 108.2(18)
C12 C11 H7 112.0(19)
C11 C12 H8 107(3)
C11 C12 H9 109(3)
H8 C12 H9 106(4)
C11 C12 H10 104(3)
H8 C12 H10 111(4)
H9 C12 H10 119(4)
O5 C13 Cr2 178.9(5)
O6 C14 Cr2 179.2(4)
O7 C15 Cr2 179.5(4)
C21 C16 C17 118.7(3)
C21 C16 C23 108.8(3)
C17 C16 C23 132.2(3)
C21 C16 Cr2 72.9(2)
C17 C16 Cr2 71.0(2)
C23 C16 Cr2 132.5(2)
C16 C17 C18 119.1(4)
C16 C17 Cr2 72.2(2)
C18 C17 Cr2 71.0(2)
C16 C17 H11 120.4
C18 C17 H11 120.4
Cr2 C17 H11 128.5
C19 C18 C17 119.6(4)
C19 C18 Cr2 70.8(2)
C17 C18 Cr2 71.8(2)
C19 C18 H12 120.2
C17 C18 H12 120.2
Cr2 C18 H12 129.5
C18 C19 C20 121.3(4)
C18 C19 Cr2 72.2(2)
C20 C19 Cr2 73.2(2)
C18 C19 H13 119.3
C20 C19 H13 119.3
Cr2 C19 H13 127.4
C21 C20 C19 117.1(4)
C21 C20 Cr2 72.9(2)
C19 C20 Cr2 69.9(2)
C21 C20 H14 121.5
C19 C20 H14 121.5
Cr2 C20 H14 127.6
O8 C21 C16 112.7(3)
O8 C21 C20 123.3(3)
C16 C21 C20 124.0(4)
O8 C21 Cr2 129.9(2)
C16 C21 Cr2 71.4(2)
C20 C21 Cr2 71.4(2)
O8 C22 C23 106.7(4)
O8 C22 H15 109(2)
C23 C22 H15 112(3)
O8 C22 H16 102(3)
C23 C22 H16 113(2)
H15 C22 H16 113(4)
C16 C23 C22 101.6(3)
C16 C23 C24 115.7(4)
C22 C23 C24 113.2(4)
C16 C23 H17 109.8(19)
C22 C23 H17 109(2)
C24 C23 H17 107.6(18)
C23 C24 H18 103(2)
C23 C24 H19 108(3)
H18 C24 H19 121(4)
C23 C24 H20 114(2)
H18 C24 H20 102(3)
H19 C24 H20 108(3)

loop_
_geom_bond_atom_site_label_1
_geom_bond_atom_site_label_2
_geom_bond_distance
Cr1 C3 1.817(4)
Cr1 C2 1.817(4)
Cr1 C1 1.829(4)
Cr1 C7 2.174(4)
Cr1 C6 2.180(4)
Cr1 C5 2.229(4)
Cr1 C8 2.239(3)
Cr1 C4 2.250(3)
Cr1 C9 2.276(3)
Cr2 C15 1.812(4)
Cr2 C14 1.826(5)
Cr2 C13 1.830(4)
Cr2 C19 2.189(3)
Cr2 C18 2.206(4)
Cr2 C17 2.216(3)
Cr2 C20 2.231(3)
Cr2 C16 2.231(3)
Cr2 C21 2.250(3)
O1 C1 1.152(4)
O2 C2 1.159(4)
O3 C3 1.159(4)
O4 C9 1.340(4)
O4 C10 1.459(5)
O5 C13 1.147(4)
O6 C14 1.148(4)
O7 C15 1.163(4)
O8 C21 1.369(4)
O8 C22 1.457(5)
C4 C5 1.385(4)
C4 C9 1.387(4)
C4 C11 1.502(5)
C5 C6 1.414(6)
C5 H1 0.9300
C6 C7 1.373(6)
C6 H2 0.9300
C7 C8 1.387(6)
C7 H3 0.9300
C8 C9 1.392(5)
C8 H4 0.9300
C10 C11 1.522(5)
C10 H5 0.926(18)
C10 H6 0.979(18)
C11 C12 1.533(6)
C11 H7 0.974(17)
C12 H8 0.97(4)
C12 H9 0.948(19)
C12 H10 0.944(18)
C16 C21 1.372(4)
C16 C17 1.404(5)
C16 C23 1.496(5)
C17 C18 1.410(5)
C17 H11 0.9300
C18 C19 1.392(5)
C18 H12 0.9300
C19 C20 1.400(6)
C19 H13 0.9300
C20 C21 1.373(5)
C20 H14 0.9300
C22 C23 1.517(6)
C22 H15 0.93(4)
C22 H16 0.96(4)
C23 C24 1.538(6)
C23 H17 0.99(3)
C24 H18 0.953(18)
C24 H19 0.967(19)
C24 H20 0.974(18)

loop_
_geom_torsion_atom_site_label_1
_geom_torsion_atom_site_label_2
_geom_torsion_atom_site_label_3
_geom_torsion_atom_site_label_4
_geom_torsion
C3 Cr1 C1 O1 99(23)
C2 Cr1 C1 O1 9(23)
C7 Cr1 C1 O1 -127(23)
C6 Cr1 C1 O1 -161(100)
C5 Cr1 C1 O1 -178(100)
C8 Cr1 C1 O1 -93(23)
C4 Cr1 C1 O1 -118(23)
C9 Cr1 C1 O1 -76(23)
C3 Cr1 C2 O2 83(55)
C1 Cr1 C2 O2 170(100)
C7 Cr1 C2 O2 -103(55)
C6 Cr1 C2 O2 -47(55)
C5 Cr1 C2 O2 -3(55)
C8 Cr1 C2 O2 -88(55)
C4 Cr1 C2 O2 -21(55)
C9 Cr1 C2 O2 -55(55)
C2 Cr1 C3 O3 172(100)
C1 Cr1 C3 O3 84(20)
C7 Cr1 C3 O3 -3(20)
C6 Cr1 C3 O3 -21(20)
C5 Cr1 C3 O3 -56(20)
C8 Cr1 C3 O3 -47(20)
C4 Cr1 C3 O3 -88(20)
C9 Cr1 C3 O3 -102(20)
C3 Cr1 C4 C5 64.9(2)
C2 Cr1 C4 C5 156.9(2)
C1 Cr1 C4 C5 -77.0(6)
C7 Cr1 C4 C5 -67.5(2)
C6 Cr1 C4 C5 -30.5(2)
C8 Cr1 C4 C5 -104.3(3)
C9 Cr1 C4 C5 -131.1(3)
C3 Cr1 C4 C9 -164.0(2)
C2 Cr1 C4 C9 -72.0(2)
C1 Cr1 C4 C9 54.1(6)
C7 Cr1 C4 C9 63.6(3)
C6 Cr1 C4 C9 100.6(3)
C5 Cr1 C4 C9 131.1(3)
C8 Cr1 C4 C9 26.8(2)
C3 Cr1 C4 C11 -65.1(3)
C2 Cr1 C4 C11 26.9(3)
C1 Cr1 C4 C11 153.0(5)
C7 Cr1 C4 C11 162.5(4)
C6 Cr1 C4 C11 -160.5(4)
C5 Cr1 C4 C11 -130.0(4)
C8 Cr1 C4 C11 125.7(3)
C9 Cr1 C4 C11 98.9(4)
C9 C4 C5 C6 -2.4(5)
C11 C4 C5 C6 -176.0(3)
Cr1 C4 C5 C6 54.1(3)
C9 C4 C5 Cr1 -56.5(3)
C11 C4 C5 Cr1 129.9(4)
C3 Cr1 C5 C4 -118.1(2)
C2 Cr1 C5 C4 -31.6(3)
C1 Cr1 C5 C4 158.9(2)
C7 Cr1 C5 C4 100.7(2)
C6 Cr1 C5 C4 130.4(3)
C8 Cr1 C5 C4 64.3(2)
C9 Cr1 C5 C4 29.16(19)
C3 Cr1 C5 C6 111.5(3)
C2 Cr1 C5 C6 -162.0(3)
C1 Cr1 C5 C6 28.5(4)
C7 Cr1 C5 C6 -29.7(2)
C8 Cr1 C5 C6 -66.2(3)
C4 Cr1 C5 C6 -130.4(3)
C9 Cr1 C5 C6 -101.3(3)
C4 C5 C6 C7 0.2(5)
Cr1 C5 C6 C7 56.0(3)
C4 C5 C6 Cr1 -55.8(3)
C3 Cr1 C6 C7 158.6(3)
C2 Cr1 C6 C7 -73.0(8)
C1 Cr1 C6 C7 68.3(3)
C5 Cr1 C6 C7 -130.6(4)
C8 Cr1 C6 C7 -28.5(2)
C4 Cr1 C6 C7 -101.2(3)
C9 Cr1 C6 C7 -65.1(2)
C3 Cr1 C6 C5 -70.7(3)
C2 Cr1 C6 C5 57.6(8)
C1 Cr1 C6 C5 -161.1(2)
C7 Cr1 C6 C5 130.6(4)
C8 Cr1 C6 C5 102.1(3)
C4 Cr1 C6 C5 29.4(2)
C9 Cr1 C6 C5 65.6(2)
C5 C6 C7 C8 -0.1(6)
Cr1 C6 C7 C8 56.9(4)
C5 C6 C7 Cr1 -56.9(3)
C3 Cr1 C7 C6 -29.7(4)
C2 Cr1 C7 C6 158.1(3)
C1 Cr1 C7 C6 -115.8(3)
C5 Cr1 C7 C6 30.2(2)
C8 Cr1 C7 C6 132.8(4)
C4 Cr1 C7 C6 66.5(2)
C9 Cr1 C7 C6 102.0(3)
C3 Cr1 C7 C8 -162.5(2)
C2 Cr1 C7 C8 25.3(4)
C1 Cr1 C7 C8 111.5(3)
C6 Cr1 C7 C8 -132.8(4)
C5 Cr1 C7 C8 -102.6(3)
C4 Cr1 C7 C8 -66.2(2)
C9 Cr1 C7 C8 -30.8(2)
C6 C7 C8 C9 1.9(6)
Cr1 C7 C8 C9 57.7(3)
C6 C7 C8 Cr1 -55.8(3)
C3 Cr1 C8 C7 56.9(7)
C2 Cr1 C8 C7 -162.5(3)
C1 Cr1 C8 C7 -71.9(3)
C6 Cr1 C8 C7 28.7(3)
C5 Cr1 C8 C7 66.0(3)
C4 Cr1 C8 C7 101.6(3)
C9 Cr1 C8 C7 128.2(4)
C3 Cr1 C8 C9 -71.3(7)
C2 Cr1 C8 C9 69.4(3)
C1 Cr1 C8 C9 159.9(2)
C7 Cr1 C8 C9 -128.2(4)
C6 Cr1 C8 C9 -99.5(3)
C5 Cr1 C8 C9 -62.2(2)
C4 Cr1 C8 C9 -26.6(2)
C10 O4 C9 C4 -7.7(4)
C10 O4 C9 C8 169.8(4)
C10 O4 C9 Cr1 77.3(4)
C5 C4 C9 O4 -178.0(3)
C11 C4 C9 O4 -3.0(4)
Cr1 C4 C9 O4 126.5(3)
C5 C4 C9 C8 4.5(5)
C11 C4 C9 C8 179.5(3)
Cr1 C4 C9 C8 -51.1(3)
C5 C4 C9 Cr1 55.6(3)
C11 C4 C9 Cr1 -129.4(3)
C7 C8 C9 O4 178.5(3)
Cr1 C8 C9 O4 -126.0(3)
C7 C8 C9 C4 -4.2(5)
Cr1 C8 C9 C4 51.3(3)
C7 C8 C9 Cr1 -55.5(3)
C3 Cr1 C9 O4 -82.7(4)
C2 Cr1 C9 O4 4.7(3)
C1 Cr1 C9 O4 90.2(3)
C7 Cr1 C9 O4 149.8(4)
C6 Cr1 C9 O4 -173.1(3)
C5 Cr1 C9 O4 -135.3(3)
C8 Cr1 C9 O4 118.5(4)
C4 Cr1 C9 O4 -105.9(4)
C3 Cr1 C9 C4 23.2(3)
C2 Cr1 C9 C4 110.6(2)
C1 Cr1 C9 C4 -163.9(2)
C7 Cr1 C9 C4 -104.3(3)
C6 Cr1 C9 C4 -67.2(2)
C5 Cr1 C9 C4 -29.4(2)
C8 Cr1 C9 C4 -135.6(4)
C3 Cr1 C9 C8 158.8(3)
C2 Cr1 C9 C8 -113.7(3)
C1 Cr1 C9 C8 -28.3(3)
C7 Cr1 C9 C8 31.4(3)
C6 Cr1 C9 C8 68.4(3)
C5 Cr1 C9 C8 106.2(3)
C4 Cr1 C9 C8 135.6(4)
C9 O4 C10 C11 15.0(4)
C5 C4 C11 C10 -174.2(4)
C9 C4 C11 C10 11.6(4)
Cr1 C4 C11 C10 -71.4(4)
C5 C4 C11 C12 -50.7(6)
C9 C4 C11 C12 135.1(4)
Cr1 C4 C11 C12 52.1(5)
O4 C10 C11 C4 -15.9(4)
O4 C10 C11 C12 -141.1(4)
C15 Cr2 C13 O5 61(22)
C14 Cr2 C13 O5 150(22)
C19 Cr2 C13 O5 -125(22)
C18 Cr2 C13 O5 -107(22)
C17 Cr2 C13 O5 -72(22)
C20 Cr2 C13 O5 -81(22)
C16 Cr2 C13 O5 -38(22)
C21 Cr2 C13 O5 -25(22)
C15 Cr2 C14 O6 22(42)
C13 Cr2 C14 O6 -66(42)
C19 Cr2 C14 O6 159(100)
C18 Cr2 C14 O6 -167(100)
C17 Cr2 C14 O6 -151(100)
C20 Cr2 C14 O6 125(42)
C16 Cr2 C14 O6 147(41)
C21 Cr2 C14 O6 109(42)
C14 Cr2 C15 O7 34(53)
C13 Cr2 C15 O7 122(53)
C19 Cr2 C15 O7 -51(53)
C18 Cr2 C15 O7 -113(53)
C17 Cr2 C15 O7 -153(100)
C20 Cr2 C15 O7 -67(53)
C16 Cr2 C15 O7 -134(100)
C21 Cr2 C15 O7 -100(53)
C15 Cr2 C16 C21 74.5(2)
C14 Cr2 C16 C21 -49.3(7)
C13 Cr2 C16 C21 164.6(2)
C19 Cr2 C16 C21 -62.5(2)
C18 Cr2 C16 C21 -99.4(2)
C17 Cr2 C16 C21 -129.5(3)
C20 Cr2 C16 C21 -25.7(2)
C15 Cr2 C16 C17 -156.0(2)
C14 Cr2 C16 C17 80.2(7)
C13 Cr2 C16 C17 -65.9(2)
C19 Cr2 C16 C17 67.0(2)
C18 Cr2 C16 C17 30.1(2)
C20 Cr2 C16 C17 103.8(2)
C21 Cr2 C16 C17 129.5(3)
C15 Cr2 C16 C23 -25.6(4)
C14 Cr2 C16 C23 -149.4(6)
C13 Cr2 C16 C23 64.5(4)
C19 Cr2 C16 C23 -162.6(4)
C18 Cr2 C16 C23 160.5(4)
C17 Cr2 C16 C23 130.4(4)
C20 Cr2 C16 C23 -125.7(4)
C21 Cr2 C16 C23 -100.1(4)
C21 C16 C17 C18 2.0(5)
C23 C16 C17 C18 174.1(4)
Cr2 C16 C17 C18 -55.2(3)
C21 C16 C17 Cr2 57.2(3)
C23 C16 C17 Cr2 -130.7(4)
C15 Cr2 C17 C16 32.9(3)
C14 Cr2 C17 C16 -157.7(2)
C13 Cr2 C17 C16 117.6(2)
C19 Cr2 C17 C16 -101.4(3)
C18 Cr2 C17 C16 -130.7(3)
C20 Cr2 C17 C16 -64.6(2)
C21 Cr2 C17 C16 -29.85(19)
C15 Cr2 C17 C18 163.5(2)
C14 Cr2 C17 C18 -27.0(4)
C13 Cr2 C17 C18 -111.7(3)
C19 Cr2 C17 C18 29.3(2)
C20 Cr2 C17 C18 66.0(2)
C16 Cr2 C17 C18 130.7(3)
C21 Cr2 C17 C18 100.8(2)
C16 C17 C18 C19 1.5(5)
Cr2 C17 C18 C19 -54.3(3)
C16 C17 C18 Cr2 55.8(3)
C15 Cr2 C18 C19 78.6(7)
C14 Cr2 C18 C19 -66.5(3)
C13 Cr2 C18 C19 -157.3(3)
C17 Cr2 C18 C19 131.6(4)
C20 Cr2 C18 C19 29.2(3)
C16 Cr2 C18 C19 101.9(3)
C21 Cr2 C18 C19 65.5(3)
C15 Cr2 C18 C17 -53.0(7)
C14 Cr2 C18 C17 161.9(2)
C13 Cr2 C18 C17 71.1(3)
C19 Cr2 C18 C17 -131.6(4)
C20 Cr2 C18 C17 -102.4(3)
C16 Cr2 C18 C17 -29.8(2)
C21 Cr2 C18 C17 -66.1(2)
C17 C18 C19 C20 -1.8(6)
Cr2 C18 C19 C20 -56.5(3)
C17 C18 C19 Cr2 54.7(3)
C15 Cr2 C19 C18 -157.5(3)
C14 Cr2 C19 C18 117.0(3)
C13 Cr2 C19 C18 31.8(4)
C17 Cr2 C19 C18 -29.5(2)
C20 Cr2 C19 C18 -131.9(4)
C16 Cr2 C19 C18 -66.4(2)
C21 Cr2 C19 C18 -101.4(3)
C15 Cr2 C19 C20 -25.6(4)
C14 Cr2 C19 C20 -111.1(3)
C13 Cr2 C19 C20 163.7(3)
C18 Cr2 C19 C20 131.9(4)
C17 Cr2 C19 C20 102.4(3)
C16 Cr2 C19 C20 65.5(2)
C21 Cr2 C19 C20 30.5(2)
C18 C19 C20 C21 -1.4(5)
Cr2 C19 C20 C21 -57.5(3)
C18 C19 C20 Cr2 56.1(3)
C15 Cr2 C20 C21 -69.1(3)
C14 Cr2 C20 C21 -160.4(2)
C13 Cr2 C20 C21 71.4(9)
C19 Cr2 C20 C21 128.2(3)
C18 Cr2 C20 C21 99.1(2)
C17 Cr2 C20 C21 62.0(2)
C16 Cr2 C20 C21 25.6(2)
C15 Cr2 C20 C19 162.7(2)
C14 Cr2 C20 C19 71.4(3)
C13 Cr2 C20 C19 -56.8(9)
C18 Cr2 C20 C19 -29.2(2)
C17 Cr2 C20 C19 -66.2(3)
C16 Cr2 C20 C19 -102.6(3)
C21 Cr2 C20 C19 -128.2(3)
C22 O8 C21 C16 8.6(4)
C22 O8 C21 C20 -168.5(4)
C22 O8 C21 Cr2 -75.6(4)
C17 C16 C21 O8 177.3(3)
C23 C16 C21 O8 3.5(4)
Cr2 C16 C21 O8 -126.4(3)
C17 C16 C21 C20 -5.5(5)
C23 C16 C21 C20 -179.4(3)
Cr2 C16 C21 C20 50.7(3)
C17 C16 C21 Cr2 -56.3(3)
C23 C16 C21 Cr2 129.9(3)
C19 C20 C21 O8 -178.0(3)
Cr2 C20 C21 O8 126.1(3)
C19 C20 C21 C16 5.2(5)
Cr2 C20 C21 C16 -50.7(3)
C19 C20 C21 Cr2 55.9(3)
C15 Cr2 C21 O8 -3.7(3)
C14 Cr2 C21 O8 -91.1(4)
C13 Cr2 C21 O8 81.7(4)
C19 Cr2 C21 O8 -149.8(4)
C18 Cr2 C21 O8 172.9(4)
C17 Cr2 C21 O8 135.2(4)
C20 Cr2 C21 O8 -118.2(4)
C16 Cr2 C21 O8 104.4(4)
C15 Cr2 C21 C16 -108.1(2)
C14 Cr2 C21 C16 164.5(2)
C13 Cr2 C21 C16 -22.7(3)
C19 Cr2 C21 C16 105.8(2)
C18 Cr2 C21 C16 68.5(2)
C17 Cr2 C21 C16 30.8(2)
C20 Cr2 C21 C16 137.4(3)
C15 Cr2 C21 C20 114.5(3)
C14 Cr2 C21 C20 27.1(3)
C13 Cr2 C21 C20 -160.1(3)
C19 Cr2 C21 C20 -31.6(2)
C18 Cr2 C21 C20 -68.9(2)
C17 Cr2 C21 C20 -106.6(3)
C16 Cr2 C21 C20 -137.4(3)
C21 O8 C22 C23 -16.9(4)
C21 C16 C23 C22 -13.3(4)
C17 C16 C23 C22 174.0(4)
Cr2 C16 C23 C22 70.4(4)
C21 C16 C23 C24 -136.3(4)
C17 C16 C23 C24 51.0(6)
Cr2 C16 C23 C24 -52.6(5)
O8 C22 C23 C16 18.0(4)
O8 C22 C23 C24 142.7(4)
